data_4067561
loop_
_publ_author_name
'Zottig, Victor E.'
'Todd, Michael A.'
'Nichols-Nielander, Adam C.'
'Harrison, Daniel P.'
'Sabat, Michal'
'Myers, William H.'
'Harman, W. Dean'

_publ_section_title
;
 Epoxidation, Cyclopropanation, and Electrophilic Addition Reactions at
 themetaPosition of Phenol andmeta-Cresol&#x00A7;
;
_journal_issue 21
_journal_name_full Organometallics
_journal_page_first 4793
_journal_paper_doi 10.1021/om901017d
_journal_volume 29
_journal_year 2010
_chemical_formula_sum 'C23 H35 B Cl2 F3 N7 O5 P2 S W'
_chemical_formula_weight 906.14
_chemical_name_systematic
; 
 ? 
;
_space_group_IT_number 14
_symmetry_cell_setting monoclinic
_symmetry_space_group_name_Hall '-P 2yn'
_symmetry_space_group_name_H-M 'P 1 21/n 1'
_atom_sites_solution_hydrogens difmap
_atom_sites_solution_primary direct
_atom_sites_solution_secondary difmap
_audit_creation_method SHELXL-97
_cell_angle_alpha 90.00
_cell_angle_beta 100.510(1)
_cell_angle_gamma 90.00
_cell_formula_units_Z 4
_cell_length_a 7.9780(1)
_cell_length_b 36.776(1)
_cell_length_c 11.876(1)
_cell_measurement_reflns_used 7129
_cell_measurement_temperature 153(2)
_cell_measurement_theta_max 31.326
_cell_measurement_theta_min 2.754
_cell_volume 3425.9(3)
_computing_cell_refinement 'Bruker SMART'
_computing_data_collection 'Bruker SMART'
_computing_data_reduction 'Bruker SHELXTL'
_computing_molecular_graphics 'Bruker SHELXTL'
_computing_publication_material 'Bruker SHELXTL'
_computing_structure_refinement 'SHELXL-97 (Sheldrick, 1997)'
_computing_structure_solution 'SHELXS-97 (Sheldrick, 1990)'
_diffrn_ambient_temperature 153(2)
_diffrn_measured_fraction_theta_full 0.984
_diffrn_measured_fraction_theta_max 0.984
_diffrn_measurement_device_type 'Bruker SMART APEX CCD area detector'
_diffrn_radiation_monochromator graphite
_diffrn_radiation_source 'fine-focus sealed tube'
_diffrn_radiation_type MoK\a
_diffrn_radiation_wavelength 0.71074
_diffrn_reflns_av_R_equivalents 0.0415
_diffrn_reflns_av_sigmaI/netI 0.0568
_diffrn_reflns_limit_h_max 14
_diffrn_reflns_limit_h_min 0
_diffrn_reflns_limit_k_max 66
_diffrn_reflns_limit_k_min 0
_diffrn_reflns_limit_l_max 21
_diffrn_reflns_limit_l_min -21
_diffrn_reflns_number 79809
_diffrn_reflns_theta_full 32.53
_diffrn_reflns_theta_max 32.53
_diffrn_reflns_theta_min 2.66
_exptl_absorpt_coefficient_mu 3.743
_exptl_absorpt_correction_T_max 0.812256
_exptl_absorpt_correction_T_min 0.607821
_exptl_absorpt_correction_type empirical
_exptl_absorpt_process_details 'Bruker SADABS'
_exptl_crystal_colour green
_exptl_crystal_density_diffrn 1.761
_exptl_crystal_density_meas ?
_exptl_crystal_density_method 'not measured'
_exptl_crystal_description needle
_exptl_crystal_F_000 1800
_exptl_crystal_size_max 0.27
_exptl_crystal_size_mid 0.11
_exptl_crystal_size_min 0.10
_refine_diff_density_max 2.617
_refine_diff_density_min -1.753
_refine_diff_density_rms 0.188
_refine_ls_extinction_coef none
_refine_ls_extinction_method none
_refine_ls_goodness_of_fit_ref 1.013
_refine_ls_hydrogen_treatment mixed
_refine_ls_matrix_type full
_refine_ls_number_parameters 546
_refine_ls_number_reflns 21304
_refine_ls_number_restraints 0
_refine_ls_restrained_S_all 1.013
_refine_ls_R_factor_all 0.0834
_refine_ls_R_factor_gt 0.0420
_refine_ls_shift/su_max 0.001
_refine_ls_shift/su_mean 0.000
_refine_ls_structure_factor_coef Fsqd
_refine_ls_weighting_details 'calc w=1/[\s^2^(Fo^2^)+(0.0377P)^2^+0.0000P] where P=(Fo^2^+2Fc^2^)/3'
_refine_ls_weighting_scheme calc
_refine_ls_wR_factor_gt 0.0826
_refine_ls_wR_factor_ref 0.0955
_reflns_number_gt 14240
_reflns_number_total 21304
_reflns_threshold_expression >2sigma(I)
_cod_data_source_file om901017d_si_001.cif
_cod_data_source_block C23H35Cl2BN7O5F3P2SW
_cod_depositor_comments
;
The following automatic conversions were performed:

'_exptl_crystal_density_meas' value 'not measured' was changed to '?'
- the value is perceived as not measured.

Automatic conversion script
Id: cif_fix_values 3008 2015-01-20 13:52:24Z robertas 
;
_cod_original_cell_volume 3425.9(5)
_cod_original_sg_symbol_H-M P2(1)/n
_cod_database_code 4067561

loop_
_symmetry_equiv_pos_as_xyz
'x, y, z'
'-x+1/2, y+1/2, -z+1/2'
'-x, -y, -z'
'x-1/2, -y-1/2, z-1/2'

loop_
_atom_site_label
_atom_site_type_symbol
_atom_site_fract_x
_atom_site_fract_y
_atom_site_fract_z
_atom_site_U_iso_or_equiv
_atom_site_adp_type
_atom_site_occupancy
_atom_site_symmetry_multiplicity
_atom_site_calc_flag
W W 0.479523(12) 0.107872(2) 0.360346(8) 0.01521(2) Uani 1 1 d
Cl1 Cl 0.08428(13) 0.06211(3) 0.71656(9) 0.0463(2) Uani 1 1 d
Cl2 Cl 0.05081(14) 0.05656(3) 0.95759(8) 0.0465(2) Uani 1 1 d
S S 0.89681(8) 0.217788(17) 0.90989(5) 0.01970(11) Uani 1 1 d
P1 P 0.28631(8) 0.189626(18) 0.63864(6) 0.01799(11) Uani 1 1 d
P2 P 0.34470(9) 0.158836(18) 0.23353(6) 0.01947(12) Uani 1 1 d
F1 F 0.6435(2) 0.17202(5) 0.91380(17) 0.0327(4) Uani 1 1 d
F2 F 0.8904(3) 0.15044(5) 0.9857(2) 0.0418(5) Uani 1 1 d
F3 F 0.7716(3) 0.18962(6) 1.07947(16) 0.0390(5) Uani 1 1 d
O1 O 0.6107(3) 0.08409(6) 0.69921(18) 0.0283(4) Uani 1 1 d
O2 O 0.8234(3) 0.14336(6) 0.3978(2) 0.0277(4) Uani 1 1 d
O3 O 0.9379(3) 0.20151(7) 0.8086(2) 0.0382(6) Uani 1 1 d
O4 O 0.7630(3) 0.24458(6) 0.8919(2) 0.0351(5) Uani 1 1 d
O5 O 1.0411(3) 0.22742(6) 0.9962(2) 0.0314(5) Uani 1 1 d
N1 N 0.5770(3) 0.05228(6) 0.40212(19) 0.0186(4) Uani 1 1 d
N2 N 0.5236(3) 0.02367(6) 0.33004(19) 0.0191(4) Uani 1 1 d
N3 N 0.5403(3) 0.08825(6) 0.19737(19) 0.0193(4) Uani 1 1 d
N4 N 0.4743(3) 0.05700(6) 0.14600(19) 0.0211(4) Uani 1 1 d
N5 N 0.2323(3) 0.07700(6) 0.30775(19) 0.0186(4) Uani 1 1 d
N6 N 0.2304(3) 0.04528(6) 0.24824(19) 0.0192(4) Uani 1 1 d
N7 N 0.6806(3) 0.12961(6) 0.3870(2) 0.0210(4) Uani 1 1 d
C1 C 0.5713(4) 0.10910(7) 0.6299(2) 0.0211(4) Uani 1 1 d
C2 C 0.6790(4) 0.14356(8) 0.6445(3) 0.0241(5) Uani 1 1 d
C3 C 0.6078(3) 0.17746(7) 0.5776(2) 0.0212(4) Uani 1 1 d
C4 C 0.4142(3) 0.17641(7) 0.5317(2) 0.0176(4) Uani 1 1 d
C5 C 0.3524(3) 0.13984(7) 0.4792(2) 0.0190(4) Uani 1 1 d
C6 C 0.4252(3) 0.10688(7) 0.5379(2) 0.0177(4) Uani 1 1 d
C7 C 0.2694(4) 0.15414(8) 0.7387(3) 0.0273(6) Uani 1 1 d
C8 C 0.0762(4) 0.20116(8) 0.5661(3) 0.0241(5) Uani 1 1 d
C9 C 0.3729(4) 0.22891(7) 0.7170(2) 0.0229(5) Uani 1 1 d
C10 C 0.6076(4) -0.00681(7) 0.3711(3) 0.0235(5) Uani 1 1 d
C11 C 0.7197(4) 0.00188(8) 0.4698(3) 0.0256(5) Uani 1 1 d
C12 C 0.6959(4) 0.03888(8) 0.4866(2) 0.0223(5) Uani 1 1 d
C13 C 0.5271(4) 0.05314(8) 0.0450(3) 0.0271(5) Uani 1 1 d
C14 C 0.6294(4) 0.08238(8) 0.0300(3) 0.0293(6) Uani 1 1 d
C15 C 0.6358(4) 0.10334(7) 0.1279(3) 0.0237(5) Uani 1 1 d
C16 C 0.0728(3) 0.03048(7) 0.2320(2) 0.0220(5) Uani 1 1 d
C17 C -0.0310(4) 0.05294(8) 0.2814(3) 0.0245(5) Uani 1 1 d
C18 C 0.0730(3) 0.08146(7) 0.3273(2) 0.0218(5) Uani 1 1 d
C19 C 0.2931(5) 0.14897(10) 0.0810(3) 0.0336(7) Uani 1 1 d
C20 C 0.4820(4) 0.19847(8) 0.2401(3) 0.0297(6) Uani 1 1 d
C21 C 0.1429(4) 0.17777(8) 0.2561(2) 0.0227(5) Uani 1 1 d
C22 C 0.7959(4) 0.18059(7) 0.9753(2) 0.0236(5) Uani 1 1 d
C23 C -0.0045(4) 0.08137(10) 0.8279(3) 0.0344(7) Uani 1 1 d
B1 B 0.3944(4) 0.02923(8) 0.2186(3) 0.0209(5) Uani 1 1 d
H1B H 0.366(5) 0.0039(10) 0.172(3) 0.025(9) Uiso 1 1 d
H2A H 0.700(5) 0.1486(10) 0.721(3) 0.027(9) Uiso 1 1 d
H2B H 0.787(6) 0.1366(12) 0.623(4) 0.044(12) Uiso 1 1 d
H3B H 0.660(5) 0.1808(10) 0.513(3) 0.027(9) Uiso 1 1 d
H3A H 0.637(4) 0.1987(9) 0.627(3) 0.013(7) Uiso 1 1 d
H4 H 0.392(5) 0.1971(11) 0.477(3) 0.029(10) Uiso 1 1 d
H5 H 0.241(5) 0.1383(10) 0.459(3) 0.021(9) Uiso 1 1 d
H6 H 0.354(5) 0.0864(11) 0.547(3) 0.031(10) Uiso 1 1 d
H7A H 0.376(6) 0.1470(12) 0.780(4) 0.039(11) Uiso 1 1 d
H7B H 0.220(5) 0.1353(12) 0.704(3) 0.032(10) Uiso 1 1 d
H7C H 0.192(6) 0.1625(12) 0.788(4) 0.041(11) Uiso 1 1 d
H8A H 0.024(5) 0.1803(10) 0.530(3) 0.025(9) Uiso 1 1 d
H8B H 0.086(5) 0.2224(11) 0.514(3) 0.031(10) Uiso 1 1 d
H8C H 0.012(5) 0.2070(12) 0.625(3) 0.033(11) Uiso 1 1 d
H9A H 0.385(5) 0.2474(12) 0.662(4) 0.035(11) Uiso 1 1 d
H9B H 0.298(5) 0.2365(10) 0.763(3) 0.028(10) Uiso 1 1 d
H9C H 0.481(5) 0.2224(11) 0.768(4) 0.036(11) Uiso 1 1 d
H10 H 0.578(5) -0.0288(11) 0.336(3) 0.033(10) Uiso 1 1 d
H11 H 0.789(6) -0.0134(12) 0.515(4) 0.041(12) Uiso 1 1 d
H12 H 0.749(5) 0.0536(10) 0.542(3) 0.023(9) Uiso 1 1 d
H13 H 0.488(5) 0.0321(10) -0.004(3) 0.023(9) Uiso 1 1 d
H14 H 0.666(5) 0.0888(10) -0.036(3) 0.024(9) Uiso 1 1 d
H15 H 0.687(4) 0.1227(10) 0.148(3) 0.017(8) Uiso 1 1 d
H16 H 0.051(5) 0.0074(10) 0.189(3) 0.023(9) Uiso 1 1 d
H17 H -0.138(5) 0.0501(10) 0.283(3) 0.026(9) Uiso 1 1 d
H18 H 0.047(4) 0.0990(10) 0.363(3) 0.015(8) Uiso 1 1 d
H19A H 0.226(5) 0.1279(11) 0.070(3) 0.026(9) Uiso 1 1 d
H19B H 0.402(5) 0.1439(11) 0.054(3) 0.034(10) Uiso 1 1 d
H19C H 0.232(5) 0.1690(10) 0.044(3) 0.026(9) Uiso 1 1 d
H20A H 0.583(5) 0.1932(11) 0.216(4) 0.037(11) Uiso 1 1 d
H20B H 0.490(5) 0.2094(11) 0.315(4) 0.030(10) Uiso 1 1 d
H20C H 0.425(6) 0.2179(14) 0.188(4) 0.056(14) Uiso 1 1 d
H21A H 0.064(4) 0.1592(10) 0.249(3) 0.020(8) Uiso 1 1 d
H21B H 0.155(5) 0.1898(11) 0.324(3) 0.029(10) Uiso 1 1 d
H21C H 0.109(4) 0.1948(9) 0.196(3) 0.014(8) Uiso 1 1 d

loop_
_atom_site_aniso_label
_atom_site_aniso_U_11
_atom_site_aniso_U_22
_atom_site_aniso_U_33
_atom_site_aniso_U_23
_atom_site_aniso_U_13
_atom_site_aniso_U_12
W 0.01532(4) 0.01272(4) 0.01803(4) -0.00002(3) 0.00418(3) 0.00091(3)
Cl1 0.0535(5) 0.0389(4) 0.0543(6) -0.0134(4) 0.0308(4) -0.0129(4)
Cl2 0.0494(5) 0.0491(5) 0.0366(4) 0.0066(4) -0.0041(4) 0.0030(4)
S 0.0220(3) 0.0185(3) 0.0192(3) 0.0002(2) 0.0053(2) -0.0007(2)
P1 0.0197(3) 0.0162(2) 0.0187(3) -0.0015(2) 0.0051(2) -0.0003(2)
P2 0.0240(3) 0.0163(3) 0.0188(3) 0.0013(2) 0.0058(2) 0.0043(2)
F1 0.0278(9) 0.0351(10) 0.0337(10) 0.0005(8) 0.0017(7) -0.0112(7)
F2 0.0408(11) 0.0207(8) 0.0644(15) 0.0098(9) 0.0112(10) 0.0037(8)
F3 0.0539(13) 0.0426(11) 0.0233(9) -0.0030(8) 0.0144(8) -0.0168(10)
O1 0.0348(11) 0.0244(9) 0.0242(10) 0.0054(8) 0.0008(8) 0.0046(8)
O2 0.0179(9) 0.0280(10) 0.0389(12) -0.0102(8) 0.0097(8) -0.0052(7)
O3 0.0497(14) 0.0425(13) 0.0284(11) -0.0107(10) 0.0231(10) -0.0121(11)
O4 0.0293(11) 0.0231(10) 0.0527(15) 0.0090(10) 0.0068(10) 0.0062(8)
O5 0.0278(11) 0.0322(11) 0.0317(11) 0.0023(9) -0.0009(8) -0.0079(9)
N1 0.0210(9) 0.0158(8) 0.0196(9) 0.0003(7) 0.0055(7) 0.0033(7)
N2 0.0226(10) 0.0131(8) 0.0228(10) 0.0011(7) 0.0069(8) 0.0032(7)
N3 0.0221(10) 0.0158(8) 0.0219(10) 0.0007(7) 0.0089(8) 0.0006(7)
N4 0.0269(10) 0.0166(9) 0.0214(10) -0.0018(7) 0.0088(8) 0.0011(8)
N5 0.0178(9) 0.0150(8) 0.0231(10) -0.0015(7) 0.0041(7) -0.0014(7)
N6 0.0213(10) 0.0157(8) 0.0207(9) -0.0015(7) 0.0039(7) -0.0021(7)
N7 0.0214(10) 0.0188(9) 0.0232(10) -0.0021(8) 0.0054(8) 0.0014(7)
C1 0.0244(11) 0.0199(10) 0.0195(10) -0.0016(9) 0.0049(8) 0.0030(9)
C2 0.0230(12) 0.0231(12) 0.0243(12) -0.0020(9) -0.0006(10) 0.0002(9)
C3 0.0191(11) 0.0183(10) 0.0264(12) -0.0041(9) 0.0048(9) -0.0016(8)
C4 0.0188(10) 0.0146(9) 0.0206(10) -0.0014(8) 0.0064(8) -0.0009(8)
C5 0.0182(11) 0.0176(10) 0.0210(11) -0.0002(8) 0.0031(8) -0.0005(8)
C6 0.0205(10) 0.0139(8) 0.0189(9) 0.0008(8) 0.0048(8) -0.0005(8)
C7 0.0363(16) 0.0206(11) 0.0282(14) 0.0020(10) 0.0145(12) -0.0026(11)
C8 0.0200(11) 0.0293(13) 0.0238(12) -0.0055(10) 0.0059(9) 0.0005(10)
C9 0.0275(13) 0.0177(10) 0.0236(12) -0.0052(9) 0.0048(10) 0.0008(9)
C10 0.0274(13) 0.0150(10) 0.0302(13) 0.0045(9) 0.0104(10) 0.0037(9)
C11 0.0281(13) 0.0224(11) 0.0278(13) 0.0068(10) 0.0089(10) 0.0097(10)
C12 0.0235(12) 0.0219(11) 0.0219(11) 0.0010(9) 0.0055(9) 0.0046(9)
C13 0.0370(15) 0.0227(12) 0.0245(13) -0.0026(10) 0.0133(11) 0.0031(11)
C14 0.0378(16) 0.0257(13) 0.0290(14) 0.0011(10) 0.0182(12) 0.0030(11)
C15 0.0268(12) 0.0198(11) 0.0280(13) 0.0031(9) 0.0138(10) 0.0016(9)
C16 0.0218(11) 0.0191(10) 0.0239(12) 0.0001(9) 0.0013(9) -0.0036(9)
C17 0.0178(11) 0.0250(12) 0.0313(14) 0.0000(10) 0.0055(10) -0.0022(9)
C18 0.0186(11) 0.0208(11) 0.0263(12) -0.0028(9) 0.0048(9) 0.0005(9)
C19 0.0421(18) 0.0366(16) 0.0210(13) -0.0012(11) 0.0029(12) 0.0194(14)
C20 0.0331(15) 0.0194(11) 0.0407(17) 0.0042(11) 0.0176(13) 0.0003(10)
C21 0.0234(12) 0.0218(11) 0.0227(12) 0.0019(9) 0.0031(9) 0.0043(9)
C22 0.0283(13) 0.0205(11) 0.0219(12) 0.0009(9) 0.0048(10) -0.0030(9)
C23 0.0348(16) 0.0364(16) 0.0341(16) 0.0033(13) 0.0114(13) 0.0040(13)
B1 0.0236(13) 0.0183(11) 0.0206(12) -0.0004(9) 0.0037(10) 0.0001(10)

loop_
_atom_type_symbol
_atom_type_description
_atom_type_scat_dispersion_real
_atom_type_scat_dispersion_imag
_atom_type_scat_source
N N 0.0061 0.0033 'International Tables Vol C Tables 4.2.6.8 and 6.1.1.4'
C C 0.0033 0.0016 'International Tables Vol C Tables 4.2.6.8 and 6.1.1.4'
H H 0.0000 0.0000 'International Tables Vol C Tables 4.2.6.8 and 6.1.1.4'
B B 0.0013 0.0007 'International Tables Vol C Tables 4.2.6.8 and 6.1.1.4'
F F 0.0171 0.0103 'International Tables Vol C Tables 4.2.6.8 and 6.1.1.4'
O O 0.0106 0.0060 'International Tables Vol C Tables 4.2.6.8 and 6.1.1.4'
S S 0.1246 0.1234 'International Tables Vol C Tables 4.2.6.8 and 6.1.1.4'
W W -0.8490 6.8722 'International Tables Vol C Tables 4.2.6.8 and 6.1.1.4'
P P 0.1023 0.0942 'International Tables Vol C Tables 4.2.6.8 and 6.1.1.4'
Cl Cl 0.1484 0.1585 'International Tables Vol C Tables 4.2.6.8 and 6.1.1.4'

loop_
_geom_angle_atom_site_label_1
_geom_angle_atom_site_label_2
_geom_angle_atom_site_label_3
_geom_angle
N7 W N3 88.15(9)
N7 W N1 96.16(9)
N3 W N1 76.66(8)
N7 W C5 98.71(10)
N3 W C5 158.82(9)
N1 W C5 122.00(9)
N7 W C6 99.46(10)
N3 W C6 159.81(8)
N1 W C6 83.90(8)
C5 W C6 38.45(9)
N7 W N5 173.13(9)
N3 W N5 85.03(8)
N1 W N5 81.45(8)
C5 W N5 87.99(9)
C6 W N5 86.73(9)
N7 W P2 92.59(8)
N3 W P2 81.76(6)
N1 W P2 156.39(6)
C5 W P2 77.96(7)
C6 W P2 116.25(6)
N5 W P2 87.28(6)
O3 S O5 115.14(16)
O3 S O4 115.98(17)
O5 S O4 114.34(15)
O3 S C22 103.27(14)
O5 S C22 103.77(13)
O4 S C22 101.70(14)
C7 P1 C9 108.23(15)
C7 P1 C8 108.39(16)
C9 P1 C8 107.33(14)
C7 P1 C4 112.70(13)
C9 P1 C4 111.34(13)
C8 P1 C4 108.67(13)
C20 P2 C21 103.26(14)
C20 P2 C19 103.18(18)
C21 P2 C19 100.23(14)
C20 P2 W 112.52(12)
C21 P2 W 119.32(9)
C19 P2 W 116.18(11)
C12 N1 N2 106.3(2)
C12 N1 W 132.75(18)
N2 N1 W 120.77(16)
C10 N2 N1 109.5(2)
C10 N2 B1 129.2(2)
N1 N2 B1 121.2(2)
C15 N3 N4 106.9(2)
C15 N3 W 130.26(19)
N4 N3 W 122.81(16)
C13 N4 N3 109.2(2)
C13 N4 B1 130.8(2)
N3 N4 B1 118.2(2)
C18 N5 N6 105.8(2)
C18 N5 W 134.10(18)
N6 N5 W 119.95(16)
C16 N6 N5 109.9(2)
C16 N6 B1 128.5(2)
N5 N6 B1 121.3(2)
O2 N7 W 174.8(2)
O1 C1 C6 122.2(3)
O1 C1 C2 118.2(2)
C6 C1 C2 119.5(2)
C1 C2 C3 118.0(2)
C2 C3 C4 114.6(2)
C5 C4 C3 113.2(2)
C5 C4 P1 109.74(17)
C3 C4 P1 113.38(18)
C6 C5 C4 117.6(2)
C6 C5 W 71.15(14)
C4 C5 W 125.16(17)
C1 C6 C5 120.5(2)
C1 C6 W 116.39(17)
C5 C6 W 70.41(14)
N2 C10 C11 108.5(2)
C10 C11 C12 105.3(2)
N1 C12 C11 110.3(3)
N4 C13 C14 108.7(3)
C13 C14 C15 104.9(3)
N3 C15 C14 110.3(3)
N6 C16 C17 108.3(2)
C16 C17 C18 105.0(2)
N5 C18 C17 111.0(2)
F3 C22 F2 107.3(2)
F3 C22 F1 107.2(2)
F2 C22 F1 107.3(2)
F3 C22 S 110.99(19)
F2 C22 S 112.1(2)
F1 C22 S 111.77(19)
Cl1 C23 Cl2 112.01(19)
N6 B1 N2 108.6(2)
N6 B1 N4 109.2(2)
N2 B1 N4 106.7(2)

loop_
_geom_bond_atom_site_label_1
_geom_bond_atom_site_label_2
_geom_bond_distance
W N7 1.768(2)
W N3 2.201(2)
W N1 2.211(2)
W C5 2.219(3)
W C6 2.229(2)
W N5 2.263(2)
W P2 2.5194(7)
Cl1 C23 1.759(4)
Cl2 C23 1.775(4)
S O3 1.434(2)
S O5 1.439(2)
S O4 1.440(2)
S C22 1.831(3)
P1 C7 1.787(3)
P1 C9 1.788(3)
P1 C8 1.790(3)
P1 C4 1.833(2)
P2 C20 1.816(3)
P2 C21 1.819(3)
P2 C19 1.819(3)
F1 C22 1.336(3)
F2 C22 1.334(3)
F3 C22 1.329(3)
O1 C1 1.236(3)
O2 N7 1.231(3)
N1 C12 1.342(3)
N1 N2 1.374(3)
N2 C10 1.351(3)
N2 B1 1.536(4)
N3 C15 1.341(3)
N3 N4 1.361(3)
N4 C13 1.349(3)
N4 B1 1.547(4)
N5 C18 1.343(3)
N5 N6 1.363(3)
N6 C16 1.351(3)
N6 B1 1.534(4)
C1 C6 1.446(4)
C1 C2 1.523(4)
C2 C3 1.531(4)
C3 C4 1.542(4)
C4 C5 1.526(3)
C5 C6 1.465(3)
C10 C11 1.376(4)
C11 C12 1.393(4)
C13 C14 1.381(4)
C14 C15 1.388(4)
C16 C17 1.375(4)
C17 C18 1.385(4)
